data_1552861
loop_
_publ_author_name
'Nie, Yu'
'Zhang, Zhi-Xu'
'Shi, Ping-Ping'
'Zhang, Wan-Ying'
'Ye, Qiong'
'Fu, Da-Wei'

_publ_section_title
;
 Flexible Thin Film and Bulk Switchable Relaxor Coexisting Most Optimal
 473 nm Blue Light without Blue-Light Hazard/Visual Injury
;
_journal_name_full 'The Journal of Physical Chemistry C'
_journal_paper_doi 10.1021/acs.jpcc.9b09239
_journal_year 2019
_chemical_formula_sum 'C56 H80 Cl16 N16 O16 Zn4'
_chemical_formula_weight 2062.04
_space_group_IT_number 13
_space_group_name_Hall '-P 2yc'
_space_group_name_H-M_alt 'P 1 2/c 1'
_symmetry_cell_setting monoclinic
_symmetry_space_group_name_H-M 'P 1 2/c 1'
_atom_sites_solution_hydrogens geom
_atom_sites_solution_primary direct
_atom_sites_solution_secondary difmap
_audit_creation_method SHELXL-97
_cell_angle_alpha 90.00
_cell_angle_beta 103.732(4)
_cell_angle_gamma 90.00
_cell_formula_units_Z 1
_cell_length_a 7.1661(3)
_cell_length_b 15.0840(6)
_cell_length_c 19.1836(9)
_cell_measurement_reflns_used 6468
_cell_measurement_temperature 103(2)
_cell_measurement_theta_max 30.4290
_cell_measurement_theta_min 2.6030
_cell_volume 2014.35(15)
_computing_structure_refinement 'SHELXL-97 (Sheldrick, 1997)'
_computing_structure_solution 'SHELXS-97 (Sheldrick, 1990)'
_diffrn_ambient_temperature 103(2)
_diffrn_measured_fraction_theta_full 0.981
_diffrn_measured_fraction_theta_max 0.981
_diffrn_measurement_device_type 'XtaLAB Synergy R, DW system, HyPix'
_diffrn_measurement_method '\w scans'
_diffrn_radiation_monochromator graphite
_diffrn_radiation_source 'fine-focus sealed tube'
_diffrn_radiation_type MoK\a
_diffrn_radiation_wavelength 0.71073
_diffrn_reflns_av_R_equivalents 0.0294
_diffrn_reflns_av_sigmaI/netI 0.0342
_diffrn_reflns_limit_h_max 8
_diffrn_reflns_limit_h_min -8
_diffrn_reflns_limit_k_max 18
_diffrn_reflns_limit_k_min -18
_diffrn_reflns_limit_l_max 27
_diffrn_reflns_limit_l_min -24
_diffrn_reflns_number 14558
_diffrn_reflns_theta_full 30.98
_diffrn_reflns_theta_max 30.98
_diffrn_reflns_theta_min 2.57
_exptl_absorpt_coefficient_mu 1.778
_exptl_absorpt_correction_T_max 1.00000
_exptl_absorpt_correction_T_min 0.75105
_exptl_absorpt_correction_type multi-scan
_exptl_crystal_density_diffrn 1.700
_exptl_crystal_density_method 'not measured'
_exptl_crystal_description cuboid
_exptl_crystal_F_000 1048
_refine_diff_density_max 2.450
_refine_diff_density_min -2.010
_refine_diff_density_rms 0.179
_refine_ls_extinction_method none
_refine_ls_goodness_of_fit_ref 1.052
_refine_ls_hydrogen_treatment mixed
_refine_ls_matrix_type full
_refine_ls_number_parameters 220
_refine_ls_number_reflns 5027
_refine_ls_number_restraints 9
_refine_ls_restrained_S_all 1.136
_refine_ls_R_factor_all 0.1148
_refine_ls_R_factor_gt 0.1021
_refine_ls_shift/su_max 0.004
_refine_ls_shift/su_mean 0.000
_refine_ls_structure_factor_coef Fsqd
_refine_ls_weighting_details 'calc w=1/[\s^2^(Fo^2^)+(0.0100P)^2^+0.0000P] where P=(Fo^2^+2Fc^2^)/3'
_refine_ls_weighting_scheme calc
_refine_ls_wR_factor_gt 0.2082
_refine_ls_wR_factor_ref 0.2102
_reflns_number_gt 4184
_reflns_number_total 6299
_reflns_threshold_expression >2sigma(I)
_cod_data_source_file jp9b09239_si_004.cif
_cod_data_source_block 4
_cod_original_sg_symbol_H-M P2/c
_cod_database_code 1552861

loop_
_symmetry_equiv_pos_as_xyz
'x, y, z'
'-x, y, -z+1/2'
'-x, -y, -z'
'x, -y, z-1/2'

loop_
_atom_site_label
_atom_site_type_symbol
_atom_site_fract_x
_atom_site_fract_y
_atom_site_fract_z
_atom_site_U_iso_or_equiv
_atom_site_adp_type
_atom_site_occupancy
_atom_site_symmetry_multiplicity
_atom_site_calc_flag
_atom_site_refinement_flags
_atom_site_disorder_assembly
_atom_site_disorder_group
N1 N -0.9735(3) 0.01912(15) -0.62016(10) 0.0127(6) Uani 1 1 d D . .
H1A H -0.9322 -0.0367 -0.6066 0.019 Uiso 1 1 d RD . .
H1B H -0.9469 0.0321 -0.6631 0.019 Uiso 1 1 d RD . .
H1C H -1.1025 0.0226 -0.6244 0.019 Uiso 1 1 d RD . .
O1 O -0.6425(5) 0.3552(2) -0.42879(17) 0.0134(3) Uani 0.50 1 d P A 1
C7 C -0.6026(7) 0.2759(4) -0.4125(3) 0.0134(3) Uani 0.50 1 d P A 1
N2 N -0.4814(6) 0.2532(3) -0.3497(2) 0.0134(3) Uani 0.50 1 d P A 1
O1' O -0.6396(5) 0.3550(3) -0.42943(19) 0.0134(3) Uani 0.50 1 d P A 2
C7' C -0.6026(8) 0.2759(4) -0.4124(3) 0.0134(3) Uani 0.50 1 d P A 2
N2' N -0.4808(7) 0.2526(3) -0.3496(2) 0.0134(3) Uani 0.50 1 d P A 2
C1 C -0.8728(4) 0.08288(18) -0.56520(13) 0.0134(3) Uani 1 1 d . A .
C2 C -0.7410(4) 0.05349(18) -0.50516(12) 0.0134(3) Uani 1 1 d . . .
H2A H -0.7124 -0.0079 -0.4987 0.016 Uiso 1 1 calc R . .
C3 C -0.6511(4) 0.11444(19) -0.45456(13) 0.0159(7) Uani 1 1 d . A .
H3C H -0.5606 0.0950 -0.4128 0.019 Uiso 1 1 calc R . .
C4 C -0.6930(3) 0.20503(17) -0.46469(12) 0.0099(7) Uani 1 1 d . . .
C5 C -0.8269(3) 0.23361(18) -0.52585(12) 0.0098(6) Uani 1 1 d . A .
H5C H -0.8549 0.2950 -0.5329 0.012 Uiso 1 1 calc R . .
C6 C -0.9193(4) 0.17203(18) -0.57657(12) 0.0117(7) Uani 1 1 d . . .
H6A H -1.0121 0.1906 -0.6180 0.014 Uiso 1 1 calc R A .
O2 O -1.1448(3) 0.14545(13) -0.42696(9) 0.0193(6) Uani 1 1 d . . .
N3 N -0.9866(3) 0.24699(16) -0.34968(10) 0.0178(7) Uani 1 1 d D . .
H3A H -0.9388 0.2018 -0.3203 0.021 Uiso 1 1 d RD . .
H3B H -0.9212 0.2961 -0.3561 0.021 Uiso 1 1 d RD . .
N4 N -1.4619(3) 0.48043(15) -0.61903(10) 0.0131(6) Uani 1 1 d D . .
H4A H -1.4013 0.4816 -0.6557 0.016 Uiso 1 1 calc R . .
H4B H -1.4573 0.5353 -0.5990 0.016 Uiso 1 1 calc RD . .
H4C H -1.5866 0.4641 -0.6362 0.016 Uiso 1 1 calc R . .
C8 C -1.1919(4) 0.29570(18) -0.46272(13) 0.0134(3) Uani 1 1 d . . .
C9 C -1.1536(3) 0.38554(18) -0.45173(12) 0.0111(7) Uani 1 1 d . . .
H9A H -1.0660 0.4048 -0.4091 0.013 Uiso 1 1 calc R . .
C10 C -1.2425(3) 0.44768(18) -0.50270(12) 0.0119(7) Uani 1 1 d . . .
H10A H -1.2187 0.5093 -0.4949 0.014 Uiso 1 1 calc R . .
C11 C -1.3674(3) 0.41741(17) -0.56545(12) 0.0100(6) Uani 1 1 d . . .
C12 C -1.4026(3) 0.32890(18) -0.57764(13) 0.0125(7) Uani 1 1 d . . .
H12A H -1.4869 0.3099 -0.6211 0.015 Uiso 1 1 calc R . .
C13 C -1.3163(4) 0.26697(18) -0.52714(12) 0.0139(7) Uani 1 1 d . . .
H13A H -1.3406 0.2055 -0.5358 0.017 Uiso 1 1 calc R . .
C14 C -1.1040(4) 0.22391(18) -0.41132(12) 0.0119(7) Uani 1 1 d . . .
Zn2 Zn -0.5000 -0.00322(3) -0.2500 0.01102(12) Uani 1 2 d S . .
Cl3 Cl -0.74978(9) 0.08415(5) -0.24172(3) 0.01678(17) Uani 1 1 d . . .
Cl8 Cl -0.42537(9) -0.09157(5) -0.15132(3) 0.01676(18) Uani 1 1 d . . .
Zn1 Zn -1.0000 0.50894(3) -0.2500 0.01045(11) Uani 1 2 d S . .
Cl4 Cl -0.75210(9) 0.42044(4) -0.26084(3) 0.01489(17) Uani 1 1 d . . .
Cl7 Cl -1.09491(10) 0.59309(5) -0.34946(3) 0.0215(2) Uani 1 1 d . . .
O5 O -0.5000 0.6256(3) -0.2500 0.1068(13) Uani 1 2 d S . .
H5D H -0.4356 0.6077 -0.2094 0.128 Uiso 1 1 d R . .
O6 O 0.0000 -0.12503(5) -0.2500 0.1068(13) Uani 0.50 2 d SPD B 1
O6' O 0.0000 -0.11607(6) -0.2500 0.1068(13) Uani 0.50 2 d SPD C 2
H6WA H -0.0852 -0.0931 -0.2572 0.160 Uiso 1 1 d RD C 2
O7' O -1.2309(8) 0.76452(12) -0.27426(7) 0.1068(13) Uani 0.50 1 d PD D 1
O7 O -1.2281(8) 0.75361(14) -0.26092(8) 0.1068(13) Uani 0.50 1 d PD E 2
H7A H -1.3150 0.7140 -0.2672 0.160 Uiso 1 1 d R E 2
H7B H -1.2351 0.7857 -0.2252 0.160 Uiso 1 1 d R E 2

loop_
_atom_site_aniso_label
_atom_site_aniso_U_11
_atom_site_aniso_U_22
_atom_site_aniso_U_33
_atom_site_aniso_U_23
_atom_site_aniso_U_13
_atom_site_aniso_U_12
N1 0.0136(10) 0.0157(11) 0.0074(9) -0.0038(9) -0.0005(8) 0.0022(9)
O1 0.0146(4) 0.0125(5) 0.0130(4) 0.0003(4) 0.0029(3) 0.0030(4)
C7 0.0146(4) 0.0125(5) 0.0130(4) 0.0003(4) 0.0029(3) 0.0030(4)
N2 0.0146(4) 0.0125(5) 0.0130(4) 0.0003(4) 0.0029(3) 0.0030(4)
O1' 0.0146(4) 0.0125(5) 0.0130(4) 0.0003(4) 0.0029(3) 0.0030(4)
C7' 0.0146(4) 0.0125(5) 0.0130(4) 0.0003(4) 0.0029(3) 0.0030(4)
N2' 0.0146(4) 0.0125(5) 0.0130(4) 0.0003(4) 0.0029(3) 0.0030(4)
C1 0.0146(4) 0.0125(5) 0.0130(4) 0.0003(4) 0.0029(3) 0.0030(4)
C2 0.0146(4) 0.0125(5) 0.0130(4) 0.0003(4) 0.0029(3) 0.0030(4)
C3 0.0153(12) 0.0139(14) 0.0157(12) 0.0011(11) -0.0018(10) 0.0021(11)
C4 0.0120(12) 0.0111(12) 0.0060(10) 0.0027(9) 0.0009(9) 0.0012(10)
C5 0.0120(11) 0.0065(12) 0.0107(10) 0.0020(9) 0.0024(9) 0.0016(10)
C6 0.0152(12) 0.0110(13) 0.0083(11) 0.0016(10) 0.0014(9) -0.0006(11)
O2 0.0232(10) 0.0113(10) 0.0204(9) -0.0033(8) -0.0005(8) 0.0036(8)
N3 0.0173(11) 0.0137(12) 0.0188(11) 0.0044(9) -0.0029(9) 0.0042(10)
N4 0.0179(11) 0.0141(11) 0.0054(9) -0.0012(8) -0.0010(8) -0.0046(10)
C8 0.0146(4) 0.0125(5) 0.0130(4) 0.0003(4) 0.0029(3) 0.0030(4)
C9 0.0107(11) 0.0159(14) 0.0064(10) -0.0011(10) 0.0013(9) 0.0008(11)
C10 0.0140(12) 0.0088(12) 0.0135(11) -0.0036(10) 0.0045(9) -0.0044(10)
C11 0.0098(11) 0.0116(13) 0.0104(10) -0.0021(10) 0.0058(8) 0.0018(10)
C12 0.0096(11) 0.0147(13) 0.0112(11) 0.0011(10) -0.0016(9) -0.0032(11)
C13 0.0213(13) 0.0070(12) 0.0160(11) -0.0041(10) 0.0099(10) 0.0013(11)
C14 0.0128(11) 0.0145(13) 0.0107(11) 0.0041(10) 0.0072(9) 0.0019(11)
Zn2 0.00972(19) 0.0131(2) 0.00949(19) 0.000 0.00081(15) 0.000
Cl3 0.0117(3) 0.0223(4) 0.0153(3) -0.0031(3) 0.0013(2) 0.0033(3)
Cl8 0.0162(3) 0.0204(3) 0.0124(3) 0.0050(3) 0.0010(2) -0.0006(3)
Zn1 0.00961(19) 0.0133(2) 0.00809(18) 0.000 0.00141(15) 0.000
Cl4 0.0113(3) 0.0171(3) 0.0156(3) -0.0029(2) 0.0018(2) 0.0033(3)
Cl7 0.0287(4) 0.0157(3) 0.0153(3) 0.0069(3) -0.0044(3) -0.0057(3)
O5 0.217(3) 0.0604(18) 0.0461(12) 0.000 0.0374(15) 0.000
O6 0.217(3) 0.0604(18) 0.0461(12) 0.000 0.0374(15) 0.000
O6' 0.217(3) 0.0604(18) 0.0461(12) 0.000 0.0374(15) 0.000
O7' 0.217(3) 0.0604(18) 0.0461(12) 0.000 0.0374(15) 0.000
O7 0.217(3) 0.0604(18) 0.0461(12) 0.000 0.0374(15) 0.000

loop_
_atom_type_symbol
_atom_type_description
_atom_type_scat_dispersion_real
_atom_type_scat_dispersion_imag
_atom_type_scat_source
C C 0.0033 0.0016 'International Tables Vol C Tables 4.2.6.8 and 6.1.1.4'
Cl Cl 0.1484 0.1585 'International Tables Vol C Tables 4.2.6.8 and 6.1.1.4'
N N 0.0061 0.0033 'International Tables Vol C Tables 4.2.6.8 and 6.1.1.4'
O O 0.0106 0.0060 'International Tables Vol C Tables 4.2.6.8 and 6.1.1.4'
H H 0.0000 0.0000 'International Tables Vol C Tables 4.2.6.8 and 6.1.1.4'
Zn Zn 0.2839 1.4301 'International Tables Vol C Tables 4.2.6.8 and 6.1.1.4'

loop_
_geom_angle_atom_site_label_1
_geom_angle_atom_site_label_2
_geom_angle_atom_site_label_3
_geom_angle
_geom_angle_site_symmetry_1
_geom_angle_site_symmetry_3
C1 N1 H1A 109.1 . .
C1 N1 H1B 109.5 . .
H1A N1 H1B 109.5 . .
C1 N1 H1C 109.8 . .
H1A N1 H1C 109.5 . .
H1B N1 H1C 109.5 . .
O1 C7 N2 121.6(5) . .
O1 C7 C4 118.4(4) . .
N2 C7 C4 119.9(4) . .
O1' C7' N2' 122.1(5) . .
O1' C7' C4 118.3(4) . .
N2' C7' C4 119.6(5) . .
C2 C1 C6 122.2(2) . .
C2 C1 N1 120.5(2) . .
C6 C1 N1 117.3(2) . .
C1 C2 C3 119.1(3) . .
C1 C2 H2A 120.4 . .
C3 C2 H2A 120.4 . .
C2 C3 C4 120.2(2) . .
C2 C3 H3C 119.9 . .
C4 C3 H3C 119.9 . .
C5 C4 C3 119.9(2) . .
C5 C4 C7 116.3(3) . .
C3 C4 C7 123.8(3) . .
C5 C4 C7' 116.3(3) . .
C3 C4 C7' 123.8(3) . .
C7 C4 C7' 0.0(4) . .
C4 C5 C6 119.9(2) . .
C4 C5 H5C 120.0 . .
C6 C5 H5C 120.0 . .
C1 C6 C5 118.6(2) . .
C1 C6 H6A 120.7 . .
C5 C6 H6A 120.7 . .
C14 N3 H3A 115.3 . .
C14 N3 H3B 109.6 . .
H3A N3 H3B 125.2 . .
C11 N4 H4A 109.5 . .
C11 N4 H4B 109.5 . .
H4A N4 H4B 109.5 . .
C11 N4 H4C 109.5 . .
H4A N4 H4C 109.5 . .
H4B N4 H4C 109.5 . .
C9 C8 C13 119.6(2) . .
C9 C8 C14 124.6(2) . .
C13 C8 C14 115.7(2) . .
C8 C9 C10 120.6(2) . .
C8 C9 H9A 119.7 . .
C10 C9 H9A 119.7 . .
C11 C10 C9 118.5(2) . .
C11 C10 H10A 120.7 . .
C9 C10 H10A 120.7 . .
C12 C11 C10 121.4(2) . .
C12 C11 N4 118.9(2) . .
C10 C11 N4 119.7(2) . .
C11 C12 C13 120.4(2) . .
C11 C12 H12A 119.8 . .
C13 C12 H12A 119.8 . .
C12 C13 C8 119.4(2) . .
C12 C13 H13A 120.3 . .
C8 C13 H13A 120.3 . .
O2 C14 N3 122.1(2) . .
O2 C14 C8 119.5(2) . .
N3 C14 C8 118.4(2) . .
Cl3 Zn2 Cl3 108.60(4) 2_454 .
Cl3 Zn2 Cl8 111.53(2) 2_454 .
Cl3 Zn2 Cl8 108.50(2) . .
Cl3 Zn2 Cl8 108.50(2) 2_454 2_454
Cl3 Zn2 Cl8 111.53(2) . 2_454
Cl8 Zn2 Cl8 108.20(4) . 2_454
Cl7 Zn1 Cl7 111.59(4) 2_354 .
Cl7 Zn1 Cl4 109.78(2) 2_354 2_354
Cl7 Zn1 Cl4 108.82(2) . 2_354
Cl7 Zn1 Cl4 108.82(2) 2_354 .
Cl7 Zn1 Cl4 109.78(2) . .
Cl4 Zn1 Cl4 107.99(4) 2_354 .
H7A O7' H7B 87.9 . .
H7A O7 H7B 109.5 . .

loop_
_geom_bond_atom_site_label_1
_geom_bond_atom_site_label_2
_geom_bond_distance
_geom_bond_site_symmetry_2
N1 C1 1.482(3) .
N1 H1A 0.9100 .
N1 H1B 0.9100 .
N1 H1C 0.9100 .
O1 C7 1.253(7) .
C7 N2 1.350(6) .
C7 C4 1.502(6) .
O1' C7' 1.249(7) .
C7' N2' 1.356(6) .
C7' C4 1.503(6) .
C1 C2 1.378(3) .
C1 C6 1.390(4) .
C2 C3 1.380(3) .
C2 H2A 0.9500 .
C3 C4 1.403(4) .
C3 H3C 0.9500 .
C4 C5 1.396(3) .
C5 C6 1.394(3) .
C5 H5C 0.9500 .
C6 H6A 0.9500 .
O2 C14 1.239(3) .
N3 C14 1.325(3) .
N3 H3A 0.8998 .
N3 H3B 0.9000 .
N4 C11 1.445(3) .
N4 H4A 0.9100 .
N4 H4B 0.9100 .
N4 H4C 0.9100 .
C8 C9 1.389(4) .
C8 C13 1.410(3) .
C8 C14 1.499(3) .
C9 C10 1.395(3) .
C9 H9A 0.9500 .
C10 C11 1.395(3) .
C10 H10A 0.9500 .
C11 C12 1.368(4) .
C12 C13 1.382(3) .
C12 H12A 0.9500 .
C13 H13A 0.9500 .
Zn2 Cl3 2.2585(7) 2_454
Zn2 Cl3 2.2585(7) .
Zn2 Cl8 2.2726(7) .
Zn2 Cl8 2.2726(7) 2_454
Zn1 Cl7 2.2579(7) 2_354
Zn1 Cl7 2.2579(7) .
Zn1 Cl4 2.2708(7) 2_354
Zn1 Cl4 2.2708(7) .
O5 H5D 0.8500 .
O6 H6WA 0.7640 .
O6' H6WA 0.6870 .
O7' H7A 0.9996 .
O7' H7B 1.0008 .
O7 H7A 0.8499 .
O7 H7B 0.8499 .

loop_
_geom_hbond_atom_site_label_D
_geom_hbond_atom_site_label_H
_geom_hbond_atom_site_label_A
_geom_hbond_distance_DH
_geom_hbond_distance_HA
_geom_hbond_distance_DA
_geom_hbond_angle_DHA
_geom_hbond_site_symmetry_A
N1 H1A O2 0.91 1.80 2.708(3) 175.4 3_354
N4 H4A O5 0.91 2.40 2.936(3) 117.3 3_364
O5 H5D N4 0.85 2.23 2.936(3) 140.8 4_666
O7 H7A O5 0.85 1.96 2.786(5) 162.6 1_455
N1 H1B O6' 0.91 2.06 2.856(2) 145.9 3_454
N1 H1B O6 0.91 2.14 2.927(2) 144.0 3_454
N4 H4B O1' 0.91 1.83 2.690(5) 157.3 3_364
N4 H4B O1 0.91 1.83 2.687(4) 156.5 3_364

loop_
_geom_torsion_atom_site_label_1
_geom_torsion_atom_site_label_2
_geom_torsion_atom_site_label_3
_geom_torsion_atom_site_label_4
_geom_torsion
C6 C1 C2 C3 -0.3(4)
N1 C1 C2 C3 -179.3(2)
C1 C2 C3 C4 -0.4(4)
C2 C3 C4 C5 0.4(4)
C2 C3 C4 C7 179.8(3)
C2 C3 C4 C7' 179.8(4)
O1 C7 C4 C5 -4.5(6)
N2 C7 C4 C5 175.6(4)
O1 C7 C4 C3 176.1(4)
N2 C7 C4 C3 -3.9(7)
O1 C7 C4 C7' -148(100)
N2 C7 C4 C7' 33(100)
O1' C7' C4 C5 -5.9(6)
N2' C7' C4 C5 175.7(4)
O1' C7' C4 C3 174.7(4)
N2' C7' C4 C3 -3.8(7)
O1' C7' C4 C7 31(100)
N2' C7' C4 C7 -147(100)
C3 C4 C5 C6 0.3(4)
C7 C4 C5 C6 -179.2(3)
C7' C4 C5 C6 -179.1(3)
C2 C1 C6 C5 1.0(4)
N1 C1 C6 C5 -180.0(2)
C4 C5 C6 C1 -1.0(4)
C13 C8 C9 C10 2.3(4)
C14 C8 C9 C10 -180.0(3)
C8 C9 C10 C11 -1.3(4)
C9 C10 C11 C12 -0.3(4)
C9 C10 C11 N4 179.8(2)
C10 C11 C12 C13 0.8(4)
N4 C11 C12 C13 -179.3(2)
C11 C12 C13 C8 0.2(4)
C9 C8 C13 C12 -1.8(4)
C14 C8 C13 C12 -179.7(2)
C9 C8 C14 O2 -178.5(3)
C13 C8 C14 O2 -0.7(4)
C9 C8 C14 N3 2.6(4)
C13 C8 C14 N3 -179.6(2)
